data_4085494
loop_
_publ_author_name
'Noor, Awal'
'Schwarz, Stefan'
'Kempe, Rhett'

_publ_section_title
;
 Low-Valent Aminopyridinato Chromium Methyl Complexes via Reductive
 Alkylation and via Oxidative Addition of Iodomethane by a Cr--Cr
 Quintuple Bond
;
_journal_issue 11
_journal_name_full Organometallics
_journal_page_first 2122
_journal_paper_doi 10.1021/om501230g
_journal_volume 34
_journal_year 2015
_chemical_formula_sum 'C66 H90 Cr2 N4'
_chemical_formula_weight 1043.42
_chemical_name_common 'Compound 4'
_chemical_name_systematic
;
 ?
;
_space_group_IT_number 15
_symmetry_cell_setting monoclinic
_symmetry_space_group_name_Hall '-C 2yc'
_symmetry_space_group_name_H-M 'C 1 2/c 1'
_atom_sites_solution_hydrogens geom
_atom_sites_solution_primary direct
_atom_sites_solution_secondary difmap
_audit_creation_method SHELXL-97
_cell_angle_alpha 90.00
_cell_angle_beta 116.482(7)
_cell_angle_gamma 90.00
_cell_formula_units_Z 4
_cell_length_a 25.2170(13)
_cell_length_b 9.9840(9)
_cell_length_c 27.870(2)
_cell_measurement_reflns_used all
_cell_measurement_temperature 133(2)
_cell_volume 6280.5(9)
_computing_cell_refinement X-AREA-STOE
_computing_data_collection X-AREA-STOE
_computing_data_reduction X-AREA-STOE
_computing_structure_refinement 'SHELXL-97 (Sheldrick, 1997)'
_computing_structure_solution SIR-97
_diffrn_ambient_temperature 133(2)
_diffrn_measured_fraction_theta_full 0.989
_diffrn_measured_fraction_theta_max 0.989
_diffrn_measurement_device_type STOE-IPDSII
_diffrn_measurement_method Omega-Scan
_diffrn_radiation_monochromator graphite
_diffrn_radiation_source 'fine-focus sealed tube'
_diffrn_radiation_type MoK\a
_diffrn_radiation_wavelength 0.71069
_diffrn_reflns_av_R_equivalents 0.1509
_diffrn_reflns_av_sigmaI/netI 0.1582
_diffrn_reflns_limit_h_max 30
_diffrn_reflns_limit_h_min -30
_diffrn_reflns_limit_k_max 12
_diffrn_reflns_limit_k_min -12
_diffrn_reflns_limit_l_max 33
_diffrn_reflns_limit_l_min -33
_diffrn_reflns_number 32985
_diffrn_reflns_theta_full 25.78
_diffrn_reflns_theta_max 25.78
_diffrn_reflns_theta_min 1.63
_exptl_absorpt_coefficient_mu 0.386
_exptl_absorpt_correction_type none
_exptl_crystal_colour red-brown
_exptl_crystal_density_diffrn 1.104
_exptl_crystal_density_method 'not measured'
_exptl_crystal_description prism
_exptl_crystal_F_000 2248
_exptl_crystal_size_max 0.25
_exptl_crystal_size_mid 0.23
_exptl_crystal_size_min 0.22
_refine_diff_density_max 0.994
_refine_diff_density_min -0.214
_refine_diff_density_rms 0.072
_refine_ls_extinction_method none
_refine_ls_goodness_of_fit_ref 0.856
_refine_ls_hydrogen_treatment mixed
_refine_ls_matrix_type full
_refine_ls_number_parameters 325
_refine_ls_number_reflns 5954
_refine_ls_number_restraints 0
_refine_ls_restrained_S_all 0.856
_refine_ls_R_factor_all 0.1493
_refine_ls_R_factor_gt 0.0642
_refine_ls_shift/su_max 0.000
_refine_ls_shift/su_mean 0.000
_refine_ls_structure_factor_coef Fsqd
_refine_ls_weighting_details 'calc w=1/[\s^2^(Fo^2^)+(0.0617P)^2^+0.0000P] where P=(Fo^2^+2Fc^2^)/3'
_refine_ls_weighting_scheme calc
_refine_ls_wR_factor_gt 0.1257
_refine_ls_wR_factor_ref 0.1477
_reflns_number_gt 2832
_reflns_number_total 5954
_reflns_threshold_expression >2sigma(I)
_cod_data_source_file om501230g_si_001.cif
_cod_data_source_block k744mc
_cod_depositor_comments 'Adding full bibliography for 4085493--4085498.cif.'
_cod_original_cell_volume 6280.5(8)
_cod_original_sg_symbol_H-M C2/c
_cod_database_code 4085494
_cell_measurement_2theta_min 3.23
_cell_measurement_2theta_max 51.97

loop_
_symmetry_equiv_pos_as_xyz
'x, y, z'
'-x, y, -z+1/2'
'x+1/2, y+1/2, z'
'-x+1/2, y+1/2, -z+1/2'
'-x, -y, -z'
'x, -y, z-1/2'
'-x+1/2, -y+1/2, -z'
'x+1/2, -y+1/2, z-1/2'

loop_
_atom_site_label
_atom_site_type_symbol
_atom_site_fract_x
_atom_site_fract_y
_atom_site_fract_z
_atom_site_U_iso_or_equiv
_atom_site_adp_type
_atom_site_occupancy
_atom_site_symmetry_multiplicity
_atom_site_calc_flag
_atom_site_refinement_flags
C1 C 0.49702(19) 0.1919(6) 0.8059(2) 0.0637(17) Uani 1 1 d .
H1A H 0.4965 0.1474 0.8374 0.076 Uiso 1 1 calc R
H1B H 0.4963 0.2910 0.8070 0.076 Uiso 1 1 calc R
C2 C 0.36024(18) -0.0578(5) 0.69371(15) 0.0346(12) Uani 1 1 d .
C3 C 0.25234(19) 0.3603(6) 0.56682(17) 0.0540(15) Uani 1 1 d .
H3A H 0.2311 0.3039 0.5352 0.081 Uiso 1 1 calc R
H3B H 0.2629 0.4454 0.5558 0.081 Uiso 1 1 calc R
H3C H 0.2269 0.3775 0.5844 0.081 Uiso 1 1 calc R
C4 C 0.3597(2) 0.4908(5) 0.45286(19) 0.0495(13) Uani 1 1 d .
H4A H 0.3735 0.5576 0.4352 0.074 Uiso 1 1 calc R
H4B H 0.3382 0.5356 0.4701 0.074 Uiso 1 1 calc R
H4C H 0.3333 0.4270 0.4261 0.074 Uiso 1 1 calc R
C5 C 0.4785(2) -0.0812(5) 0.56033(19) 0.0480(13) Uani 1 1 d .
H5A H 0.4875 -0.1755 0.5575 0.072 Uiso 1 1 calc R
H5B H 0.5023 -0.0501 0.5971 0.072 Uiso 1 1 calc R
H5C H 0.4879 -0.0274 0.5357 0.072 Uiso 1 1 calc R
C6 C 0.3413(2) 0.3728(7) 0.65474(19) 0.080(2) Uani 1 1 d .
H6A H 0.3765 0.3237 0.6797 0.120 Uiso 1 1 calc R
H6B H 0.3157 0.3916 0.6720 0.120 Uiso 1 1 calc R
H6C H 0.3534 0.4573 0.6447 0.120 Uiso 1 1 calc R
C7 C 0.5028(2) -0.2767(6) 0.82018(19) 0.0586(15) Uani 1 1 d .
H7A H 0.5245 -0.3321 0.8058 0.088 Uiso 1 1 calc R
H7B H 0.5129 -0.3046 0.8570 0.088 Uiso 1 1 calc R
H7C H 0.5136 -0.1825 0.8201 0.088 Uiso 1 1 calc R
C8 C 0.4562(2) 0.5149(5) 0.5354(2) 0.0521(14) Uani 1 1 d .
H8A H 0.4676 0.5824 0.5162 0.078 Uiso 1 1 calc R
H8B H 0.4916 0.4670 0.5607 0.078 Uiso 1 1 calc R
H8C H 0.4371 0.5590 0.5550 0.078 Uiso 1 1 calc R
C9 C 0.3740(3) -0.1242(5) 0.48977(19) 0.0652(17) Uani 1 1 d .
H9A H 0.3861 -0.2167 0.4881 0.098 Uiso 1 1 calc R
H9B H 0.3791 -0.0702 0.4627 0.098 Uiso 1 1 calc R
H9C H 0.3324 -0.1226 0.4828 0.098 Uiso 1 1 calc R
C10 C 0.2654(2) 0.1340(6) 0.7461(2) 0.077(2) Uani 1 1 d .
H10A H 0.2520 0.2243 0.7321 0.115 Uiso 1 1 calc R
H10B H 0.2419 0.1006 0.7637 0.115 Uiso 1 1 calc R
H10C H 0.2602 0.0743 0.7164 0.115 Uiso 1 1 calc R
C11 C 0.3409(3) 0.2420(6) 0.8295(2) 0.0729(18) Uani 1 1 d .
H11A H 0.3260 0.3293 0.8129 0.109 Uiso 1 1 calc R
H11B H 0.3835 0.2485 0.8530 0.109 Uiso 1 1 calc R
H11C H 0.3203 0.2150 0.8506 0.109 Uiso 1 1 calc R
C12 C 0.4212(4) -0.4418(7) 0.7807(3) 0.110(3) Uani 1 1 d .
H12A H 0.4452 -0.4899 0.7667 0.165 Uiso 1 1 calc R
H12B H 0.3791 -0.4535 0.7562 0.165 Uiso 1 1 calc R
H12C H 0.4294 -0.4775 0.8161 0.165 Uiso 1 1 calc R
C13 C 0.38246(18) -0.0809(5) 0.78667(15) 0.0380(12) Uani 1 1 d .
C14 C 0.40168(19) -0.2093(5) 0.80683(15) 0.0386(12) Uani 1 1 d .
C15 C 0.3902(2) -0.2555(6) 0.84829(16) 0.0449(13) Uani 1 1 d .
H15 H 0.4032 -0.3424 0.8626 0.054 Uiso 1 1 calc R
C16 C 0.3604(2) -0.1785(6) 0.86902(16) 0.0441(13) Uani 1 1 d .
H16 H 0.3523 -0.2128 0.8969 0.053 Uiso 1 1 calc R
C17 C 0.3423(2) -0.0522(5) 0.84954(17) 0.0430(13) Uani 1 1 d .
H17 H 0.3225 0.0011 0.8647 0.052 Uiso 1 1 calc R
C18 C 0.35234(19) 0.0002(5) 0.80800(17) 0.0403(12) Uani 1 1 d .
C19 C 0.3299(2) 0.1382(5) 0.78598(19) 0.0490(14) Uani 1 1 d .
H19 H 0.3525 0.1679 0.7661 0.059 Uiso 1 1 calc R
C20 C 0.4367(2) -0.2936(5) 0.78560(18) 0.0503(14) Uani 1 1 d .
H20 H 0.4275 -0.2600 0.7489 0.060 Uiso 1 1 calc R
C21 C 0.34624(18) 0.0116(4) 0.60767(15) 0.0300(10) Uani 1 1 d .
C22 C 0.29957(18) -0.0752(5) 0.58394(15) 0.0395(12) Uani 1 1 d .
H22 H 0.2784 -0.0799 0.5460 0.047 Uiso 1 1 calc R
C23 C 0.2835(2) -0.1563(5) 0.61598(17) 0.0464(13) Uani 1 1 d .
H23 H 0.2520 -0.2186 0.5996 0.056 Uiso 1 1 calc R
C24 C 0.31253(19) -0.1473(5) 0.67089(16) 0.0433(13) Uani 1 1 d .
H24 H 0.3007 -0.2002 0.6928 0.052 Uiso 1 1 calc R
C25 C 0.36291(16) 0.1124(5) 0.57735(14) 0.0286(10) Uani 1 1 d .
C26 C 0.39481(17) 0.0761(4) 0.54920(14) 0.0280(10) Uani 1 1 d .
C27 C 0.41014(18) 0.1767(4) 0.52269(15) 0.0292(10) Uani 1 1 d .
H27 H 0.4316 0.1528 0.5033 0.035 Uiso 1 1 calc R
C28 C 0.39510(17) 0.3095(4) 0.52366(15) 0.0286(10) Uani 1 1 d .
C29 C 0.36329(17) 0.3422(4) 0.55198(15) 0.0296(10) Uani 1 1 d .
H29 H 0.3530 0.4331 0.5533 0.035 Uiso 1 1 calc R
C30 C 0.34615(17) 0.2461(5) 0.57834(15) 0.0295(10) Uani 1 1 d .
C31 C 0.30781(19) 0.2895(5) 0.60528(16) 0.0380(12) Uani 1 1 d .
H31 H 0.2950 0.2060 0.6170 0.046 Uiso 1 1 calc R
C32 C 0.41303(18) 0.4158(5) 0.49523(16) 0.0357(11) Uani 1 1 d .
H32 H 0.4340 0.3704 0.4766 0.043 Uiso 1 1 calc R
C33 C 0.41258(19) -0.0665(4) 0.54569(16) 0.0352(11) Uani 1 1 d .
H33 H 0.4047 -0.1206 0.5720 0.042 Uiso 1 1 calc R
N1 N 0.37778(14) 0.0162(4) 0.66181(12) 0.0308(9) Uani 1 1 d .
N2 N 0.39483(15) -0.0274(4) 0.74515(12) 0.0390(10) Uani 1 1 d .
Cr1 Cr 0.44843(3) 0.09813(8) 0.72941(2) 0.0324(2) Uani 1 1 d .

loop_
_atom_site_aniso_label
_atom_site_aniso_U_11
_atom_site_aniso_U_22
_atom_site_aniso_U_33
_atom_site_aniso_U_23
_atom_site_aniso_U_13
_atom_site_aniso_U_12
C1 0.031(3) 0.075(4) 0.063(3) -0.026(3) 0.001(2) 0.001(3)
C2 0.028(2) 0.055(3) 0.022(2) 0.005(2) 0.0123(19) -0.004(2)
C3 0.037(3) 0.087(5) 0.038(3) -0.009(3) 0.017(2) 0.008(3)
C4 0.061(3) 0.038(3) 0.051(3) 0.003(2) 0.027(3) -0.002(3)
C5 0.063(3) 0.037(3) 0.058(3) 0.011(3) 0.039(3) 0.015(3)
C6 0.048(3) 0.143(7) 0.045(3) -0.033(4) 0.017(3) 0.014(4)
C7 0.060(4) 0.065(4) 0.051(3) 0.004(3) 0.025(3) 0.018(3)
C8 0.053(3) 0.044(3) 0.068(3) -0.012(3) 0.034(3) -0.013(3)
C9 0.089(4) 0.028(3) 0.056(3) -0.012(2) 0.012(3) 0.010(3)
C10 0.061(4) 0.081(5) 0.068(4) 0.013(3) 0.011(3) 0.025(3)
C11 0.090(5) 0.065(4) 0.072(4) 0.006(3) 0.043(4) -0.003(4)
C12 0.148(7) 0.087(6) 0.119(6) -0.056(5) 0.080(6) -0.039(5)
C13 0.031(2) 0.062(4) 0.0175(19) 0.000(2) 0.0076(18) -0.013(3)
C14 0.036(3) 0.059(4) 0.018(2) -0.001(2) 0.0092(19) -0.006(2)
C15 0.044(3) 0.063(4) 0.026(2) 0.009(2) 0.014(2) -0.002(3)
C16 0.044(3) 0.069(4) 0.024(2) 0.010(2) 0.019(2) -0.006(3)
C17 0.038(3) 0.066(4) 0.029(2) 0.001(2) 0.019(2) 0.001(2)
C18 0.033(3) 0.060(4) 0.029(2) 0.005(2) 0.015(2) -0.004(2)
C19 0.044(3) 0.068(4) 0.044(3) 0.009(3) 0.028(2) 0.003(3)
C20 0.058(3) 0.065(4) 0.031(2) 0.001(2) 0.022(2) 0.008(3)
C21 0.031(2) 0.036(3) 0.021(2) 0.0031(19) 0.0090(18) -0.001(2)
C22 0.038(3) 0.055(3) 0.021(2) 0.004(2) 0.0081(19) -0.014(2)
C23 0.041(3) 0.059(4) 0.032(2) 0.003(2) 0.010(2) -0.020(2)
C24 0.040(3) 0.062(4) 0.027(2) 0.007(2) 0.013(2) -0.015(2)
C25 0.025(2) 0.039(3) 0.0175(18) 0.001(2) 0.0054(16) -0.002(2)
C26 0.030(2) 0.033(3) 0.0188(18) -0.0012(19) 0.0086(17) -0.003(2)
C27 0.033(2) 0.032(3) 0.025(2) -0.0044(19) 0.0150(19) -0.001(2)
C28 0.023(2) 0.029(3) 0.030(2) -0.002(2) 0.0083(18) -0.0019(19)
C29 0.029(2) 0.029(3) 0.030(2) -0.0077(19) 0.0124(19) 0.002(2)
C30 0.022(2) 0.041(3) 0.0203(19) -0.002(2) 0.0043(17) -0.002(2)
C31 0.043(3) 0.049(3) 0.029(2) 0.001(2) 0.022(2) 0.003(2)
C32 0.039(2) 0.028(3) 0.047(3) -0.004(2) 0.025(2) -0.006(2)
C33 0.046(3) 0.030(3) 0.029(2) 0.0029(19) 0.016(2) 0.001(2)
N1 0.0281(19) 0.041(2) 0.0230(17) 0.0037(16) 0.0113(15) -0.0029(17)
N2 0.034(2) 0.064(3) 0.0168(17) -0.0002(17) 0.0093(16) -0.0108(19)
Cr1 0.0264(4) 0.0461(5) 0.0226(3) -0.0021(4) 0.0089(3) -0.0023(4)

loop_
_atom_type_symbol
_atom_type_description
_atom_type_scat_dispersion_real
_atom_type_scat_dispersion_imag
_atom_type_scat_source
C C 0.0033 0.0016 'International Tables Vol C Tables 4.2.6.8 and 6.1.1.4'
H H 0.0000 0.0000 'International Tables Vol C Tables 4.2.6.8 and 6.1.1.4'
N N 0.0061 0.0033 'International Tables Vol C Tables 4.2.6.8 and 6.1.1.4'
Cr Cr 0.3209 0.6236 'International Tables Vol C Tables 4.2.6.8 and 6.1.1.4'

loop_
_geom_angle_atom_site_label_1
_geom_angle_atom_site_label_2
_geom_angle_atom_site_label_3
_geom_angle
_geom_angle_site_symmetry_1
_geom_angle_site_symmetry_3
Cr1 C1 Cr1 64.40(15) . 2_656
N2 C2 N1 109.1(4) . .
N2 C2 C24 130.4(4) . .
N1 C2 C24 120.6(3) . .
C14 C13 C18 120.9(4) . .
C14 C13 N2 120.4(4) . .
C18 C13 N2 118.7(4) . .
C15 C14 C13 118.4(5) . .
C15 C14 C20 120.9(5) . .
C13 C14 C20 120.7(4) . .
C16 C15 C14 121.4(5) . .
C17 C16 C15 119.8(4) . .
C16 C17 C18 121.6(5) . .
C17 C18 C13 117.8(5) . .
C17 C18 C19 120.4(5) . .
C13 C18 C19 121.7(4) . .
C10 C19 C18 111.0(4) . .
C10 C19 C11 111.1(5) . .
C18 C19 C11 113.2(4) . .
C7 C20 C14 110.8(4) . .
C7 C20 C12 109.3(5) . .
C14 C20 C12 113.8(5) . .
N1 C21 C22 120.6(4) . .
N1 C21 C25 115.7(4) . .
C22 C21 C25 123.5(3) . .
C21 C22 C23 119.4(4) . .
C24 C23 C22 120.9(4) . .
C23 C24 C2 118.0(4) . .
C26 C25 C30 120.7(4) . .
C26 C25 C21 121.4(4) . .
C30 C25 C21 117.9(4) . .
C25 C26 C27 118.3(4) . .
C25 C26 C33 122.9(4) . .
C27 C26 C33 118.9(4) . .
C28 C27 C26 122.3(4) . .
C27 C28 C29 117.9(4) . .
C27 C28 C32 121.0(4) . .
C29 C28 C32 121.1(4) . .
C30 C29 C28 122.1(4) . .
C29 C30 C25 118.6(4) . .
C29 C30 C31 118.6(4) . .
C25 C30 C31 122.8(4) . .
C6 C31 C3 110.9(4) . .
C6 C31 C30 112.8(4) . .
C3 C31 C30 111.9(3) . .
C28 C32 C8 110.7(4) . .
C28 C32 C4 112.5(4) . .
C8 C32 C4 110.0(4) . .
C26 C33 C5 113.1(4) . .
C26 C33 C9 110.4(3) . .
C5 C33 C9 110.8(4) . .
C21 N1 C2 120.2(4) . .
C21 N1 Cr1 148.7(3) . .
C2 N1 Cr1 91.0(2) . .
C2 N2 C13 120.6(4) . .
C2 N2 Cr1 95.0(3) . .
C13 N2 Cr1 144.3(3) . .
N2 Cr1 N1 64.69(13) . .
N2 Cr1 C1 101.27(19) . .
N1 Cr1 C1 160.69(17) . .
N2 Cr1 C1 163.5(2) . 2_656
N1 Cr1 C1 102.25(16) . 2_656
C1 Cr1 C1 93.7(3) . 2_656
N2 Cr1 Cr1 126.79(10) . 2_656
N1 Cr1 Cr1 139.25(10) . 2_656
C1 Cr1 Cr1 59.47(13) . 2_656
C1 Cr1 Cr1 56.12(11) 2_656 2_656

loop_
_geom_bond_atom_site_label_1
_geom_bond_atom_site_label_2
_geom_bond_distance
_geom_bond_site_symmetry_2
C1 Cr1 2.143(5) .
C1 Cr1 2.223(5) 2_656
C2 N2 1.339(5) .
C2 N1 1.372(5) .
C2 C24 1.403(6) .
C3 C31 1.506(6) .
C4 C32 1.532(6) .
C5 C33 1.532(6) .
C6 C31 1.505(6) .
C7 C20 1.518(6) .
C8 C32 1.527(6) .
C9 C33 1.535(6) .
C10 C19 1.508(6) .
C11 C19 1.524(7) .
C12 C20 1.520(8) .
C13 C14 1.397(6) .
C13 C18 1.410(6) .
C13 N2 1.430(5) .
C14 C15 1.390(6) .
C14 C20 1.518(6) .
C15 C16 1.370(6) .
C16 C17 1.369(7) .
C17 C18 1.392(6) .
C18 C19 1.512(7) .
C21 N1 1.357(5) .
C21 C22 1.370(6) .
C21 C25 1.490(6) .
C22 C23 1.393(6) .
C23 C24 1.374(5) .
C25 C26 1.399(5) .
C25 C30 1.405(6) .
C26 C27 1.399(6) .
C26 C33 1.509(6) .
C27 C28 1.383(6) .
C28 C29 1.392(5) .
C28 C32 1.509(6) .
C29 C30 1.389(6) .
C30 C31 1.528(6) .
N1 Cr1 2.097(3) .
N2 Cr1 2.029(4) .
Cr1 C1 2.223(5) 2_656
Cr1 Cr1 2.3279(14) 2_656
